data_4515948
loop_
_publ_author_name
'Baig, Moghal Zubair Khalid'
'Prusti, Banchhanidhi'
'Roy, Durba'
'Sahu, Prabhat Kumar'
'Sarkar, Moloy'
'Sharma, Aayushi'
'Chakravarty, Manab'

_publ_section_title
;
 Weak Donor-/Strong Acceptor-Linked Anthracenyl \p-Conjugates as
 Solvato(fluoro)chromophore and AEEgens: Contrast between Nitro and Cyano
 Functionality.
;
_journal_issue 8
_journal_name_full 'ACS omega'
_journal_page_first 9114
_journal_page_last 9125
_journal_paper_doi 10.1021/acsomega.8b01258
_journal_volume 3
_journal_year 2018
_chemical_formula_moiety 'C31 H26'
_chemical_formula_sum 'C31 H26'
_chemical_formula_weight 398.52
_space_group_crystal_system triclinic
_space_group_IT_number 2
_space_group_name_Hall '-P 1'
_space_group_name_H-M_alt 'P -1'
_atom_sites_solution_hydrogens geom
_atom_sites_solution_primary direct
_audit_creation_date 2018-06-26
_audit_creation_method
;
Olex2 1.2
(compiled 2017.08.10 svn.r3458 for OlexSys, GUI svn.r5381)
;
_cell_angle_alpha 114.199(5)
_cell_angle_beta 96.923(4)
_cell_angle_gamma 102.313(4)
_cell_formula_units_Z 2
_cell_length_a 8.9806(4)
_cell_length_b 11.4991(5)
_cell_length_c 11.9980(6)
_cell_measurement_reflns_used 7976
_cell_measurement_temperature 293(2)
_cell_measurement_theta_max 28.7930
_cell_measurement_theta_min 5.1330
_cell_volume 1073.66(10)
_computing_molecular_graphics 'Olex2 (Dolomanov et al., 2009)'
_computing_publication_material 'Olex2 (Dolomanov et al., 2009)'
_computing_structure_refinement 'ShelXL (Sheldrick, 2015)'
_computing_structure_solution 'ShelXS (Sheldrick, 2008)'
_diffrn_ambient_temperature 293(2)
_diffrn_measured_fraction_theta_full 0.992
_diffrn_measured_fraction_theta_max 0.881
_diffrn_measurement_device_type 'XtaLAB Pro: Kappa dual offset/far'
_diffrn_measurement_method '\w scans'
_diffrn_radiation_type MoK\a
_diffrn_radiation_wavelength 0.71073
_diffrn_reflns_av_R_equivalents 0.0278
_diffrn_reflns_av_unetI/netI 0.0278
_diffrn_reflns_Laue_measured_fraction_full 0.992
_diffrn_reflns_Laue_measured_fraction_max 0.881
_diffrn_reflns_limit_h_max 11
_diffrn_reflns_limit_h_min -12
_diffrn_reflns_limit_k_max 15
_diffrn_reflns_limit_k_min -15
_diffrn_reflns_limit_l_max 16
_diffrn_reflns_limit_l_min -15
_diffrn_reflns_number 15368
_diffrn_reflns_point_group_measured_fraction_full 0.992
_diffrn_reflns_point_group_measured_fraction_max 0.881
_diffrn_reflns_theta_full 25.000
_diffrn_reflns_theta_max 28.913
_diffrn_reflns_theta_min 4.922
_exptl_absorpt_coefficient_mu 0.069
_exptl_absorpt_correction_T_max 1.00000
_exptl_absorpt_correction_T_min 0.90445
_exptl_absorpt_process_details
;
CrysAlisPro 1.171.39.7e (Rigaku Oxford Diffraction, 2015)
Empirical absorption correction using spherical harmonics,
 implemented in SCALE3 ABSPACK scaling algorithm.
;
_exptl_crystal_colour green
_exptl_crystal_density_diffrn 1.233
_exptl_crystal_description block
_exptl_crystal_F_000 424
_exptl_crystal_size_max 0.3
_exptl_crystal_size_mid 0.25
_exptl_crystal_size_min 0.2
_refine_diff_density_max 0.409
_refine_diff_density_min -0.232
_refine_diff_density_rms 0.049
_refine_ls_extinction_method none
_refine_ls_goodness_of_fit_ref 1.073
_refine_ls_hydrogen_treatment constr
_refine_ls_matrix_type full
_refine_ls_number_parameters 283
_refine_ls_number_reflns 4985
_refine_ls_number_restraints 0
_refine_ls_restrained_S_all 1.073
_refine_ls_R_factor_all 0.0563
_refine_ls_R_factor_gt 0.0472
_refine_ls_shift/su_max 0.000
_refine_ls_shift/su_mean 0.000
_refine_ls_structure_factor_coef Fsqd
_refine_ls_weighting_details 'w=1/[\s^2^(Fo^2^)+(0.0754P)^2^+0.3087P] where P=(Fo^2^+2Fc^2^)/3'
_refine_ls_weighting_scheme calc
_refine_ls_wR_factor_gt 0.1297
_refine_ls_wR_factor_ref 0.1354
_reflns_Friedel_coverage 0.000
_reflns_number_gt 4139
_reflns_number_total 4985
_reflns_threshold_expression 'I > 2\s(I)'
_cod_data_source_file ao8b01258_si_002.cif
_cod_data_source_block 4
_cod_database_code 4515948
_shelx_shelxl_version_number 2018/1
_shelx_space_group_comment
;
The symmetry employed for this shelxl refinement is uniquely defined
by the following loop, which should always be used as a source of
symmetry information in preference to the above space-group names.
They are only intended as comments.
;
_olex2_refinement_description
;
1. Fixed Uiso
 At 1.2 times of:
  All C(H) groups
 At 1.5 times of:
  All C(H,H,H) groups
2.a Aromatic/amide H refined with riding coordinates:
 C13(H13), C19(H19), C25(H25), C12(H12), C20(H20), C18(H18), C11(H11),
 C21(H21), C14(H14), C8(H8), C27(H27), C1(H1), C4(H4), C5(H5), C7(H7), C3(H3),
 C2(H2)
2.b Idealised Me refined as rotating group:
 C29(H29A,H29B,H29C), C31(H31A,H31B,H31C), C30(H30A,H30B,H30C)
;
_olex2_submission_special_instructions 'No special instructions were received <<THE END>>'

loop_
_space_group_symop_operation_xyz
'x, y, z'
'-x, -y, -z'

loop_
_atom_site_label
_atom_site_type_symbol
_atom_site_fract_x
_atom_site_fract_y
_atom_site_fract_z
_atom_site_U_iso_or_equiv
_atom_site_adp_type
_atom_site_occupancy
_atom_site_site_symmetry_order
_atom_site_calc_flag
_atom_site_refinement_flags_posn
C10 C 0.69137(14) 0.75281(11) 0.03049(11) 0.0155(2) Uani 1 1 d .
C15 C 0.64103(13) 0.84616(11) 0.13065(10) 0.0145(2) Uani 1 1 d .
C17 C 0.90382(13) 1.00021(11) 0.20900(10) 0.0145(2) Uani 1 1 d .
C22 C 0.95555(13) 0.90705(11) 0.11092(11) 0.0155(2) Uani 1 1 d .
C16 C 0.74710(13) 0.96925(11) 0.21814(11) 0.0143(2) Uani 1 1 d .
C23 C 0.69384(13) 1.07187(11) 0.31657(11) 0.0144(2) Uani 1 1 d .
C13 C 0.37565(14) 0.69602(12) 0.04832(12) 0.0201(3) Uani 1 1 d .
H13 H 0.271673 0.676047 0.053831 0.024 Uiso 1 1 calc R
C19 C 1.16696(14) 1.15461(12) 0.28846(12) 0.0206(3) Uani 1 1 d .
H19 H 1.236946 1.236290 0.345818 0.025 Uiso 1 1 calc R
C9 C 0.84911(14) 0.78415(11) 0.02152(11) 0.0160(2) Uani 1 1 d .
C25 C 0.65112(14) 1.17704(12) 0.52513(11) 0.0206(3) Uani 1 1 d .
H25 H 0.651412 1.179381 0.603569 0.025 Uiso 1 1 calc R
C12 C 0.42395(15) 0.60488(12) -0.05134(12) 0.0199(3) Uani 1 1 d .
H12 H 0.351536 0.525745 -0.111022 0.024 Uiso 1 1 calc R
C20 C 1.21900(15) 1.06162(13) 0.19324(12) 0.0230(3) Uani 1 1 d .
H20 H 1.323437 1.082194 0.189009 0.028 Uiso 1 1 calc R
C18 C 1.01477(14) 1.12457(12) 0.29610(11) 0.0172(2) Uani 1 1 d .
H18 H 0.982159 1.186223 0.359315 0.021 Uiso 1 1 calc R
C11 C 0.57592(15) 0.63276(11) -0.06000(11) 0.0183(2) Uani 1 1 d .
H11 H 0.605541 0.572291 -0.126409 0.022 Uiso 1 1 calc R
C21 C 1.11732(14) 0.94253(13) 0.10801(11) 0.0202(3) Uani 1 1 d .
H21 H 1.153731 0.882676 0.046348 0.024 Uiso 1 1 calc R
C14 C 0.48009(14) 0.81256(12) 0.13607(11) 0.0177(2) Uani 1 1 d .
H14 H 0.446249 0.871367 0.200654 0.021 Uiso 1 1 calc R
C8 C 0.90879(14) 0.69656(12) -0.08134(11) 0.0190(3) Uani 1 1 d .
H8 H 0.957254 0.734015 -0.128006 0.023 Uiso 1 1 calc R
C24 C 0.69590(14) 1.07601(12) 0.43543(11) 0.0179(2) Uani 1 1 d .
C28 C 0.64682(13) 1.16806(11) 0.28941(11) 0.0163(2) Uani 1 1 d .
C27 C 0.60387(14) 1.26781(11) 0.38206(12) 0.0190(3) Uani 1 1 d .
H27 H 0.572956 1.331679 0.364125 0.023 Uiso 1 1 calc R
C1 C 1.02468(15) 0.52174(12) -0.29974(12) 0.0213(3) Uani 1 1 d .
H1 H 1.009812 0.597518 -0.304060 0.026 Uiso 1 1 calc R
C29 C 0.56233(16) 1.38458(14) 0.60065(13) 0.0291(3) Uani 1 1 d .
H29A H 0.538257 1.359290 0.664851 0.044 Uiso 1 1 calc GR
H29B H 0.472353 1.400026 0.563579 0.044 Uiso 1 1 calc GR
H29C H 0.648537 1.464564 0.637019 0.044 Uiso 1 1 calc GR
C4 C 1.06695(15) 0.29352(12) -0.29036(11) 0.0203(3) Uani 1 1 d .
H4 H 1.080688 0.216956 -0.287132 0.024 Uiso 1 1 calc R
C5 C 0.99147(14) 0.37031(12) -0.20800(11) 0.0199(3) Uani 1 1 d .
H5 H 0.953728 0.343806 -0.150671 0.024 Uiso 1 1 calc R
C26 C 0.60613(14) 1.27417(12) 0.50070(12) 0.0207(3) Uani 1 1 d .
C6 C 0.97094(14) 0.48652(12) -0.20933(11) 0.0184(2) Uani 1 1 d .
C31 C 0.64287(15) 1.16505(13) 0.16218(12) 0.0217(3) Uani 1 1 d .
H31A H 0.747564 1.199028 0.156532 0.032 Uiso 1 1 calc GR
H31B H 0.580088 1.219186 0.151236 0.032 Uiso 1 1 calc GR
H31C H 0.598456 1.075011 0.097804 0.032 Uiso 1 1 calc GR
C30 C 0.74785(16) 0.97487(14) 0.46707(12) 0.0245(3) Uani 1 1 d .
H30A H 0.687177 0.886813 0.405623 0.037 Uiso 1 1 calc GR
H30B H 0.732701 0.987829 0.548728 0.037 Uiso 1 1 calc GR
H30C H 0.856811 0.985458 0.467056 0.037 Uiso 1 1 calc GR
C7 C 0.89972(14) 0.56937(12) -0.11344(11) 0.0187(2) Uani 1 1 d .
H7 H 0.843692 0.529296 -0.071838 0.022 Uiso 1 1 calc R
C3 C 1.12205(15) 0.33044(12) -0.37753(11) 0.0202(3) Uani 1 1 d .
H3 H 1.173622 0.279301 -0.432302 0.024 Uiso 1 1 calc R
C2 C 1.09995(16) 0.44418(13) -0.38282(12) 0.0223(3) Uani 1 1 d .
H2 H 1.135537 0.468548 -0.442016 0.027 Uiso 1 1 calc R

loop_
_atom_site_aniso_label
_atom_site_aniso_U_11
_atom_site_aniso_U_22
_atom_site_aniso_U_33
_atom_site_aniso_U_23
_atom_site_aniso_U_13
_atom_site_aniso_U_12
C10 0.0174(6) 0.0149(5) 0.0162(5) 0.0074(4) 0.0043(4) 0.0076(4)
C15 0.0155(5) 0.0150(5) 0.0157(5) 0.0081(4) 0.0056(4) 0.0062(4)
C17 0.0153(5) 0.0161(5) 0.0148(5) 0.0077(4) 0.0051(4) 0.0074(4)
C22 0.0154(5) 0.0187(6) 0.0162(5) 0.0087(5) 0.0067(4) 0.0085(4)
C16 0.0156(5) 0.0152(5) 0.0153(5) 0.0076(4) 0.0058(4) 0.0078(4)
C23 0.0103(5) 0.0149(5) 0.0162(5) 0.0045(4) 0.0050(4) 0.0039(4)
C13 0.0150(6) 0.0207(6) 0.0268(6) 0.0130(5) 0.0063(5) 0.0038(5)
C19 0.0171(6) 0.0205(6) 0.0205(6) 0.0071(5) 0.0031(5) 0.0032(5)
C9 0.0181(6) 0.0177(5) 0.0154(5) 0.0078(4) 0.0061(4) 0.0096(4)
C25 0.0168(6) 0.0264(6) 0.0155(6) 0.0051(5) 0.0063(4) 0.0074(5)
C12 0.0202(6) 0.0148(5) 0.0225(6) 0.0079(5) 0.0011(5) 0.0038(4)
C20 0.0141(6) 0.0306(7) 0.0248(6) 0.0117(5) 0.0084(5) 0.0066(5)
C18 0.0171(6) 0.0175(5) 0.0173(6) 0.0068(5) 0.0054(4) 0.0066(4)
C11 0.0214(6) 0.0151(5) 0.0178(6) 0.0059(5) 0.0035(5) 0.0080(5)
C21 0.0173(6) 0.0254(6) 0.0195(6) 0.0085(5) 0.0086(5) 0.0101(5)
C14 0.0169(6) 0.0187(6) 0.0202(6) 0.0095(5) 0.0083(5) 0.0067(4)
C8 0.0179(6) 0.0224(6) 0.0168(6) 0.0072(5) 0.0058(4) 0.0080(5)
C24 0.0145(5) 0.0201(6) 0.0189(6) 0.0077(5) 0.0052(4) 0.0062(4)
C28 0.0123(5) 0.0159(5) 0.0197(6) 0.0065(4) 0.0047(4) 0.0043(4)
C27 0.0151(5) 0.0149(5) 0.0253(6) 0.0061(5) 0.0056(5) 0.0067(4)
C1 0.0263(6) 0.0180(6) 0.0195(6) 0.0065(5) 0.0051(5) 0.0100(5)
C29 0.0245(7) 0.0256(7) 0.0262(7) -0.0013(5) 0.0092(5) 0.0111(5)
C4 0.0219(6) 0.0188(6) 0.0193(6) 0.0065(5) 0.0042(5) 0.0086(5)
C5 0.0188(6) 0.0231(6) 0.0174(6) 0.0075(5) 0.0062(5) 0.0076(5)
C26 0.0131(5) 0.0184(6) 0.0218(6) 0.0003(5) 0.0057(4) 0.0046(4)
C6 0.0158(5) 0.0198(6) 0.0150(5) 0.0032(4) 0.0027(4) 0.0064(4)
C31 0.0246(6) 0.0222(6) 0.0232(6) 0.0118(5) 0.0086(5) 0.0116(5)
C30 0.0277(7) 0.0314(7) 0.0237(6) 0.0163(6) 0.0115(5) 0.0156(6)
C7 0.0183(6) 0.0217(6) 0.0176(6) 0.0083(5) 0.0069(4) 0.0084(5)
C3 0.0210(6) 0.0215(6) 0.0160(6) 0.0035(5) 0.0066(5) 0.0107(5)
C2 0.0269(6) 0.0234(6) 0.0181(6) 0.0092(5) 0.0087(5) 0.0087(5)

loop_
_atom_type_symbol
_atom_type_description
_atom_type_scat_dispersion_real
_atom_type_scat_dispersion_imag
_atom_type_scat_source
C C 0.0033 0.0016 'International Tables Vol C Tables 4.2.6.8 and 6.1.1.4'
H H 0.0000 0.0000 'International Tables Vol C Tables 4.2.6.8 and 6.1.1.4'

loop_
_geom_angle_atom_site_label_1
_geom_angle_atom_site_label_2
_geom_angle_atom_site_label_3
_geom_angle
C9 C10 C15 119.80(10)
C9 C10 C11 122.29(11)
C11 C10 C15 117.86(10)
C16 C15 C10 120.46(10)
C16 C15 C14 121.00(10)
C14 C15 C10 118.50(10)
C16 C17 C22 120.29(10)
C16 C17 C18 121.14(10)
C18 C17 C22 118.57(10)
C9 C22 C17 120.40(10)
C9 C22 C21 121.74(10)
C21 C22 C17 117.86(10)
C15 C16 C23 121.13(10)
C17 C16 C15 119.63(10)
C17 C16 C23 119.13(10)
C24 C23 C16 121.42(10)
C28 C23 C16 118.51(10)
C28 C23 C24 120.03(10)
C14 C13 C12 120.59(11)
C18 C19 C20 120.09(11)
C10 C9 C8 123.22(10)
C22 C9 C10 119.41(10)
C22 C9 C8 117.31(10)
C26 C25 C24 121.93(11)
C11 C12 C13 120.22(11)
C21 C20 C19 120.46(11)
C19 C18 C17 121.42(11)
C12 C11 C10 121.67(11)
C20 C21 C22 121.58(11)
C13 C14 C15 121.14(11)
C7 C8 C9 126.30(11)
C23 C24 C30 120.90(10)
C25 C24 C23 118.94(11)
C25 C24 C30 120.15(11)
C23 C28 C31 120.91(10)
C27 C28 C23 119.17(11)
C27 C28 C31 119.92(11)
C26 C27 C28 121.67(11)
C2 C1 C6 120.57(11)
C5 C4 C3 120.16(11)
C4 C5 C6 121.30(11)
C25 C26 C27 118.25(11)
C25 C26 C29 120.86(12)
C27 C26 C29 120.89(12)
C1 C6 C7 123.04(11)
C5 C6 C1 118.06(11)
C5 C6 C7 118.86(11)
C8 C7 C6 125.64(11)
C4 C3 C2 119.72(11)
C3 C2 C1 120.16(11)

loop_
_geom_bond_atom_site_label_1
_geom_bond_atom_site_label_2
_geom_bond_distance
C10 C15 1.4426(16)
C10 C9 1.4139(16)
C10 C11 1.4313(16)
C15 C16 1.4066(16)
C15 C14 1.4310(16)
C17 C22 1.4348(15)
C17 C16 1.4054(16)
C17 C18 1.4304(16)
C22 C9 1.4126(16)
C22 C21 1.4315(16)
C16 C23 1.5001(15)
C23 C24 1.4049(16)
C23 C28 1.4034(16)
C13 C12 1.4170(17)
C13 C14 1.3613(17)
C19 C20 1.4167(17)
C19 C18 1.3604(17)
C9 C8 1.4817(16)
C25 C24 1.3958(16)
C25 C26 1.3889(18)
C12 C11 1.3606(18)
C20 C21 1.3596(18)
C8 C7 1.3319(17)
C24 C30 1.5051(17)
C28 C27 1.3953(16)
C28 C31 1.5086(17)
C27 C26 1.3924(18)
C1 C6 1.4059(18)
C1 C2 1.3916(17)
C29 C26 1.5111(16)
C4 C5 1.3846(17)
C4 C3 1.3851(18)
C5 C6 1.3935(17)
C6 C7 1.4762(16)
C3 C2 1.3891(17)
